data_4343866
loop_
_publ_author_name
'Joszai, R.'
'Beszeda, I.'
'Benyei, C.'
'Fischer, A.'
'Kovacs, M.'
'Toth, I.'
'Maliarik, M.'
'Shchukarev, A.'
'Nagy, P.'

_publ_section_title
;
 Metal-metal bond or isolated metal centers? Interaction of Hg (C N)2 with
 square planar transition metal cyanides
;
_journal_name_full 'Inorganic Chemistry'
_journal_page_first 9643
_journal_page_last 9651
_journal_volume 44
_journal_year 2005
_chemical_formula_sum 'C6 H4 Hg K2 N6 Ni O2'
_chemical_name_systematic 'K2 Ni Hg (C N)6 (H2 O)2'
_space_group_IT_number 15
_symmetry_space_group_name_Hall '-C 2yc'
_symmetry_space_group_name_H-M 'C 1 2/c 1'
_cell_angle_alpha 90
_cell_angle_beta 94.13
_cell_angle_gamma 90
_cell_formula_units_Z 4
_cell_length_a 18.971
_cell_length_b 4.0243
_cell_length_c 18.24
_cell_volume 1388.917
_citation_journal_id_ASTM INOCAJ
_cod_data_source_file Joszai_INOCAJ_2005_663.cif
_cod_data_source_block C6H4Hg1K2N6Ni1O2
_cod_original_formula_sum 'C6 H4 Hg1 K2 N6 Ni1 O2'
_cod_database_code 4343866

loop_
_symmetry_equiv_pos_as_xyz
x,y,z
-x,y,-z+1/2
-x,-y,-z
x,-y,z-1/2
x+1/2,y+1/2,z
-x+1/2,y+1/2,-z+1/2
-x+1/2,-y+1/2,-z
x+1/2,-y+1/2,z-1/2

loop_
_atom_site_label
_atom_site_type_symbol
_atom_site_fract_x
_atom_site_fract_y
_atom_site_fract_z
_atom_site_occupancy
_atom_site_U_iso_or_equiv
N3 N-3 1.155 0.094 0.0418 1 0.0
C2 C+2 1.0089 -0.235 0.4132 1 0.0
C1 C+2 1.1042 0.127 0.2423 1 0.0
Ni1 Ni+2 0 0 0.5 1 0.0
C3 C+2 1.0963 -0.059 0.5256 1 0.0
N1 N-3 1.1674 0.12 0.2336 1 0.0
H2 H+1 1.318 1.25 0.144 1 0.0
Hg1 Hg+2 0 0.17288 0.25 1 0.0
H1 H+1 1.367 1.06 0.116 1 0.0
N2 N-3 1.0168 -0.373 0.3596 1 0.0
O1 O-2 1.3174 1.09 0.1061 1 0.0
K1 K+1 1.22436 0.5988 0.136 1 0.0
